data_2020447
loop_
_publ_author_name
'Acosta Quintero, Lina M.'
'Palma, Alirio'
'Cobo, Justo'
'Glidewell, Christopher'

_publ_section_title
;
 Six polycyclic pyrimidoazepine derivatives: syntheses, molecular
 structures and supramolecular assembly
;
_journal_coeditor_code YF3101
_journal_issue 4
_journal_name_full 'Acta Crystallographica Section C'
_journal_page_first 346
_journal_page_last 357
_journal_paper_doi 10.1107/S2053229616004654
_journal_volume 72
_journal_year 2016
_chemical_formula_iupac 'C18 H23 N3 O2'
_chemical_formula_moiety 'C18 H23 N3 O2'
_chemical_formula_sum 'C18 H23 N3 O2'
_chemical_formula_weight 313.39
_chemical_name_systematic 4-Butoxy-6,11-dimethyl-6,11-dihydro-5<i>H</i>-benzo[<i>b</i>]pyrimido[5,4-<i>f</i>]azepin-8-ol
_space_group_crystal_system monoclinic
_space_group_IT_number 14
_space_group_name_Hall '-P 2ybc'
_space_group_name_H-M_alt 'P 1 21/c 1'
_symmetry_space_group_name_Hall '-P 2ybc'
_symmetry_space_group_name_H-M 'P 1 21/c 1'
_atom_sites_solution_hydrogens mixed
_audit_creation_method SHELXL2014
_cell_angle_alpha 90
_cell_angle_beta 93.561(2)
_cell_angle_gamma 90
_cell_formula_units_Z 4
_cell_length_a 11.4233(4)
_cell_length_b 7.3707(3)
_cell_length_c 20.4624(7)
_cell_measurement_reflns_used 2981
_cell_measurement_temperature 100(2)
_cell_measurement_theta_max 66.732
_cell_measurement_theta_min 4.330
_cell_volume 1719.56(11)
_computing_cell_refinement
;
SAINT (Bruker, 2007)
;
_computing_data_collection
;
APEX2 (Bruker, 2007)
;
_computing_data_reduction
;
SAINT (Bruker, 2012)
;
_computing_molecular_graphics
;
PLATON (Spek, 2009)
;
_computing_publication_material
;
SHELXL2014 (Sheldrick, 2015) and PLATON (Spek, 2009)
;
_computing_structure_refinement
;
SHELXL2014 (Sheldrick, 2015)
;
_computing_structure_solution
;
SHELXS97 (Sheldrick, 2008)
;
_diffrn_ambient_temperature 100(2)
_diffrn_measured_fraction_theta_full 0.976
_diffrn_measured_fraction_theta_max 0.976
_diffrn_measurement_device_type 'Bruker D8 Venture'
_diffrn_measurement_method '\f and \w scans'
_diffrn_radiation_monochromator multilayer
_diffrn_radiation_type CuK\a
_diffrn_radiation_wavelength 1.54178
_diffrn_reflns_av_R_equivalents 0.0575
_diffrn_reflns_limit_h_max 13
_diffrn_reflns_limit_h_min -13
_diffrn_reflns_limit_k_max 8
_diffrn_reflns_limit_k_min -8
_diffrn_reflns_limit_l_max 24
_diffrn_reflns_limit_l_min -23
_diffrn_reflns_number 15100
_diffrn_reflns_theta_full 66.732
_diffrn_reflns_theta_max 66.732
_diffrn_reflns_theta_min 4.330
_diffrn_standards_decay_% 0
_diffrn_standards_interval_count 0
_diffrn_standards_interval_time 0
_diffrn_standards_number 0
_exptl_absorpt_coefficient_mu 0.642
_exptl_absorpt_correction_T_max 0.926
_exptl_absorpt_correction_T_min 0.776
_exptl_absorpt_correction_type multi-scan
_exptl_absorpt_process_details
;
(SADABS; Sheldrick, 2003)
;
_exptl_crystal_colour colourless
_exptl_crystal_density_diffrn 1.211
_exptl_crystal_description block
_exptl_crystal_F_000 672
_exptl_crystal_size_max 0.140
_exptl_crystal_size_mid 0.120
_exptl_crystal_size_min 0.120
_refine_diff_density_max 0.268
_refine_diff_density_min -0.243
_refine_ls_extinction_coef 0.0056(5)
_refine_ls_extinction_expression Fc^*^=kFc[1+0.001xFc^2^\l^3^/sin(2\q)]^-1/4^
_refine_ls_extinction_method SHELXL
_refine_ls_goodness_of_fit_ref 1.049
_refine_ls_hydrogen_treatment mixed
_refine_ls_matrix_type full
_refine_ls_number_parameters 215
_refine_ls_number_reflns 2981
_refine_ls_number_restraints 0
_refine_ls_restrained_S_all 1.049
_refine_ls_R_factor_all 0.0926
_refine_ls_R_factor_gt 0.0495
_refine_ls_shift/su_max 0.000
_refine_ls_shift/su_mean 0.000
_refine_ls_structure_factor_coef Fsqd
_refine_ls_weighting_details 'w=1/[\s^2^(Fo^2^)+(0.0517P)^2^+0.7285P] where P=(Fo^2^+2Fc^2^)/3'
_refine_ls_weighting_scheme calc
_refine_ls_wR_factor_gt 0.1078
_refine_ls_wR_factor_ref 0.1250
_reflns_number_gt 1931
_reflns_number_total 2981
_reflns_threshold_expression 'I > 2\s(I)'
_cod_data_source_file yf3101sup1.cif
_cod_data_source_block II
_cod_depositor_comments 'Adding full bibliography for 2020446--2020451.cif.'
_cod_database_code 2020447
_cod_database_fobs_code 2020447
_shelx_space_group_comment
;
The symmetry employed for this shelxl refinement is uniquely defined
by the following loop, which should always be used as a source of
symmetry information in preference to the above space-group names.
They are only intended as comments.
;
_shelx_estimated_absorpt_t_min 0.915
_shelx_estimated_absorpt_t_max 0.927
_shelxl_version_number 2.014

loop_
_space_group_symop_operation_xyz
'x, y, z'
'-x, y+1/2, -z+1/2'
'-x, -y, -z'
'x, -y-1/2, z-1/2'

loop_
_atom_site_type_symbol
_atom_site_label
_atom_site_fract_x
_atom_site_fract_y
_atom_site_fract_z
_atom_site_U_iso_or_equiv
_atom_site_adp_type
_atom_site_calc_flag
_atom_site_occupancy
N N1 0.04553(18) 0.7842(3) 0.52658(9) 0.0337(5) Uani d 1
C C2 0.1058(2) 0.8294(4) 0.47593(11) 0.0360(6) Uani d 1
H H2 0.0768 0.9293 0.4504 0.043 Uiso calc 1
N N3 0.20316(18) 0.7500(3) 0.45668(9) 0.0327(5) Uani d 1
C C4 0.2386(2) 0.6061(3) 0.49265(11) 0.0300(6) Uani d 1
C C4A 0.1849(2) 0.5437(3) 0.54795(10) 0.0289(6) Uani d 1
C C5 0.2318(2) 0.3718(3) 0.57956(11) 0.0345(6) Uani d 1
H H5A 0.3142 0.3937 0.5955 0.041 Uiso calc 1
H H5B 0.2325 0.2769 0.5454 0.041 Uiso calc 1
C C6 0.1659(2) 0.2967(3) 0.63673(11) 0.0338(6) Uani d 1
H H6 0.0831 0.2740 0.6198 0.041 Uiso calc 1
C C6A 0.1618(2) 0.4369(3) 0.69070(11) 0.0285(6) Uani d 1
C C7 0.2273(2) 0.4235(3) 0.75010(11) 0.0305(6) Uani d 1
H H7 0.2806 0.3254 0.7570 0.037 Uiso calc 1
C C8 0.2165(2) 0.5504(3) 0.79962(11) 0.0294(6) Uani d 1
C C9 0.1374(2) 0.6907(3) 0.79041(11) 0.0306(6) Uani d 1
H H9 0.1266 0.7745 0.8248 0.037 Uiso calc 1
C C10 0.0734(2) 0.7093(3) 0.73068(10) 0.0289(6) Uani d 1
H H10 0.0201 0.8075 0.7240 0.035 Uiso calc 1
C C10A 0.0872(2) 0.5848(3) 0.68071(10) 0.0274(6) Uani d 1
N N11 0.02281(17) 0.6077(3) 0.61835(8) 0.0296(5) Uani d 1
C C11A 0.0873(2) 0.6441(3) 0.56392(10) 0.0293(6) Uani d 1
O O41 0.33093(14) 0.5083(2) 0.47471(7) 0.0333(4) Uani d 1
C C41 0.3787(2) 0.5467(4) 0.41240(11) 0.0348(6) Uani d 1
H H41A 0.4282 0.6569 0.4157 0.042 Uiso calc 1
H H41B 0.3145 0.5672 0.3784 0.042 Uiso calc 1
C C42 0.4504(2) 0.3862(4) 0.39495(11) 0.0347(6) Uani d 1
H H42A 0.4025 0.2748 0.3975 0.042 Uiso calc 1
H H42B 0.5186 0.3746 0.4270 0.042 Uiso calc 1
C C43 0.4938(2) 0.4031(4) 0.32635(12) 0.0378(7) Uani d 1
H H43A 0.4254 0.4115 0.2943 0.045 Uiso calc 1
H H43B 0.5396 0.5166 0.3235 0.045 Uiso calc 1
C C44 0.5694(3) 0.2447(4) 0.30838(14) 0.0533(8) Uani d 1
H H44A 0.6393 0.2393 0.3386 0.080 Uiso calc 1
H H44B 0.5931 0.2602 0.2635 0.080 Uiso calc 1
H H44C 0.5247 0.1318 0.3114 0.080 Uiso calc 1
O O81 0.28456(15) 0.5270(2) 0.85678(7) 0.0347(5) Uani d 1
H H81 0.261(2) 0.616(4) 0.8913(13) 0.052 Uiso d 1
C C61 0.2172(3) 0.1160(4) 0.65817(12) 0.0439(7) Uani d 1
H H61A 0.3003 0.1314 0.6719 0.066 Uiso calc 1
H H61B 0.2095 0.0301 0.6216 0.066 Uiso calc 1
H H61C 0.1751 0.0692 0.6949 0.066 Uiso calc 1
C C111 -0.0909(2) 0.6984(4) 0.62020(12) 0.0361(7) Uani d 1
H H11A -0.0786 0.8283 0.6283 0.054 Uiso calc 1
H H11B -0.1346 0.6461 0.6554 0.054 Uiso calc 1
H H11C -0.1355 0.6816 0.5782 0.054 Uiso calc 1

loop_
_atom_site_aniso_label
_atom_site_aniso_U_11
_atom_site_aniso_U_22
_atom_site_aniso_U_33
_atom_site_aniso_U_12
_atom_site_aniso_U_13
_atom_site_aniso_U_23
N1 0.0404(13) 0.0364(12) 0.0246(11) 0.0050(10) 0.0055(9) 0.0028(9)
C2 0.0437(16) 0.0367(15) 0.0279(13) 0.0057(13) 0.0059(12) 0.0038(11)
N3 0.0377(13) 0.0341(12) 0.0267(11) 0.0030(10) 0.0049(9) 0.0006(9)
C4 0.0297(14) 0.0351(15) 0.0251(12) 0.0030(12) 0.0018(11) -0.0026(11)
C4A 0.0355(14) 0.0306(14) 0.0206(12) 0.0019(12) 0.0037(10) -0.0003(10)
C5 0.0460(16) 0.0351(15) 0.0230(12) 0.0052(13) 0.0073(11) 0.0008(11)
C6 0.0457(16) 0.0320(14) 0.0244(12) 0.0025(13) 0.0073(11) 0.0015(11)
C6A 0.0327(14) 0.0309(14) 0.0228(12) -0.0030(12) 0.0083(10) 0.0026(10)
C7 0.0342(14) 0.0283(14) 0.0299(13) 0.0024(12) 0.0087(11) 0.0022(11)
C8 0.0322(14) 0.0341(14) 0.0224(12) -0.0025(12) 0.0050(10) 0.0040(11)
C9 0.0362(15) 0.0309(14) 0.0252(12) -0.0009(12) 0.0070(10) -0.0019(10)
C10 0.0325(14) 0.0297(14) 0.0253(12) -0.0002(11) 0.0071(10) 0.0009(10)
C10A 0.0304(14) 0.0308(14) 0.0215(12) -0.0021(12) 0.0043(10) 0.0029(10)
N11 0.0319(12) 0.0357(12) 0.0217(10) 0.0023(10) 0.0054(9) 0.0001(9)
C11A 0.0346(15) 0.0302(14) 0.0231(12) -0.0005(12) 0.0016(10) -0.0005(11)
O41 0.0373(10) 0.0414(10) 0.0219(8) 0.0047(9) 0.0067(7) 0.0023(7)
C41 0.0371(15) 0.0410(15) 0.0273(13) 0.0002(13) 0.0103(11) 0.0025(11)
C42 0.0335(14) 0.0415(16) 0.0296(13) 0.0001(13) 0.0058(11) 0.0000(12)
C43 0.0405(16) 0.0408(16) 0.0331(14) -0.0028(13) 0.0099(12) -0.0051(12)
C44 0.0545(19) 0.0499(19) 0.0581(19) -0.0024(16) 0.0252(15) -0.0107(16)
O81 0.0404(11) 0.0418(11) 0.0220(9) 0.0035(9) 0.0015(7) -0.0013(8)
C61 0.0572(19) 0.0395(17) 0.0356(14) 0.0027(15) 0.0064(13) -0.0013(12)
C111 0.0323(15) 0.0463(17) 0.0305(13) 0.0038(13) 0.0076(11) -0.0020(12)

loop_
_atom_type_symbol
_atom_type_description
_atom_type_scat_dispersion_real
_atom_type_scat_dispersion_imag
_atom_type_scat_source
C C 0.0181 0.0091 'International Tables Vol C Tables 4.2.6.8 and 6.1.1.4'
H H 0.0000 0.0000 'International Tables Vol C Tables 4.2.6.8 and 6.1.1.4'
N N 0.0311 0.0180 'International Tables Vol C Tables 4.2.6.8 and 6.1.1.4'
O O 0.0492 0.0322 'International Tables Vol C Tables 4.2.6.8 and 6.1.1.4'

loop_
_geom_angle_atom_site_label_1
_geom_angle_atom_site_label_2
_geom_angle_atom_site_label_3
_geom_angle
C2 N1 C11A 116.9(2)
N1 C2 N3 127.1(2)
N1 C2 H2 116.4
N3 C2 H2 116.4
C2 N3 C4 114.4(2)
N3 C4 O41 119.3(2)
N3 C4 C4A 124.9(2)
O41 C4 C4A 115.8(2)
C11A C4A C4 114.4(2)
C11A C4A C5 127.9(2)
C4 C4A C5 117.5(2)
C4A C5 C6 117.0(2)
C4A C5 H5A 108.1
C6 C5 H5A 108.1
C4A C5 H5B 108.1
C6 C5 H5B 108.1
H5A C5 H5B 107.3
C61 C6 C6A 114.8(2)
C61 C6 C5 109.9(2)
C6A C6 C5 110.4(2)
C61 C6 H6 107.2
C6A C6 H6 107.2
C5 C6 H6 107.2
C7 C6A C10A 118.4(2)
C7 C6A C6 123.3(2)
C10A C6A C6 118.3(2)
C8 C7 C6A 121.4(2)
C8 C7 H7 119.3
C6A C7 H7 119.3
O81 C8 C9 122.8(2)
O81 C8 C7 117.6(2)
C9 C8 C7 119.5(2)
C8 C9 C10 119.9(2)
C8 C9 H9 120.0
C10 C9 H9 120.0
C10A C10 C9 120.2(2)
C10A C10 H10 119.9
C9 C10 H10 119.9
C10 C10A C6A 120.4(2)
C10 C10A N11 119.9(2)
C6A C10A N11 119.7(2)
C11A N11 C10A 117.49(19)
C11A N11 C111 116.42(19)
C10A N11 C111 115.79(18)
N1 C11A C4A 122.1(2)
N1 C11A N11 114.3(2)
C4A C11A N11 123.6(2)
C4 O41 C41 118.71(18)
O41 C41 C42 107.4(2)
O41 C41 H41A 110.2
C42 C41 H41A 110.2
O41 C41 H41B 110.2
C42 C41 H41B 110.2
H41A C41 H41B 108.5
C41 C42 C43 111.7(2)
C41 C42 H42A 109.3
C43 C42 H42A 109.3
C41 C42 H42B 109.3
C43 C42 H42B 109.3
H42A C42 H42B 107.9
C44 C43 C42 112.6(2)
C44 C43 H43A 109.1
C42 C43 H43A 109.1
C44 C43 H43B 109.1
C42 C43 H43B 109.1
H43A C43 H43B 107.8
C43 C44 H44A 109.5
C43 C44 H44B 109.5
H44A C44 H44B 109.5
C43 C44 H44C 109.5
H44A C44 H44C 109.5
H44B C44 H44C 109.5
C8 O81 H81 110.6(15)
C6 C61 H61A 109.5
C6 C61 H61B 109.5
H61A C61 H61B 109.5
C6 C61 H61C 109.5
H61A C61 H61C 109.5
H61B C61 H61C 109.5
N11 C111 H11A 109.5
N11 C111 H11B 109.5
H11A C111 H11B 109.5
N11 C111 H11C 109.5
H11A C111 H11C 109.5
H11B C111 H11C 109.5

loop_
_geom_bond_atom_site_label_1
_geom_bond_atom_site_label_2
_geom_bond_distance
N1 C2 1.322(3)
N1 C11A 1.354(3)
C2 N3 1.337(3)
C2 H2 0.9500
N3 C4 1.339(3)
C4 O41 1.347(3)
C4 C4A 1.398(3)
C4A C11A 1.394(3)
C4A C5 1.506(3)
C5 C6 1.533(3)
C5 H5A 0.9900
C5 H5B 0.9900
C6 C61 1.509(3)
C6 C6A 1.515(3)
C6 H6 1.0000
C6A C7 1.391(3)
C6A C10A 1.391(3)
C7 C8 1.391(3)
C7 H7 0.9500
C8 O81 1.375(3)
C8 C9 1.378(3)
C9 C10 1.392(3)
C9 H9 0.9500
C10 C10A 1.390(3)
C10 H10 0.9500
C10A N11 1.443(3)
N11 C11A 1.399(3)
N11 C111 1.463(3)
O41 C41 1.445(3)
C41 C42 1.495(3)
C41 H41A 0.9900
C41 H41B 0.9900
C42 C43 1.523(3)
C42 H42A 0.9900
C42 H42B 0.9900
C43 C44 1.511(4)
C43 H43A 0.9900
C43 H43B 0.9900
C44 H44A 0.9800
C44 H44B 0.9800
C44 H44C 0.9800
O81 H81 1.01(3)
C61 H61A 0.9800
C61 H61B 0.9800
C61 H61C 0.9800
C111 H11A 0.9800
C111 H11B 0.9800
C111 H11C 0.9800

loop_
_geom_hbond_atom_site_label_D
_geom_hbond_atom_site_label_H
_geom_hbond_atom_site_label_A
_geom_hbond_site_symmetry_A
_geom_hbond_distance_DH
_geom_hbond_distance_HA
_geom_hbond_distance_DA
_geom_hbond_angle_DHA
_geom_hbond_publ_flag
O81 H81 N3 4_576 1.01(3) 1.82(3) 2.825(2) 171(2) no
C2 H2 N1 3_576 0.95 2.59 3.330(4) 135 no
C10 H10 Cg1 2_556 0.95 2.85 3.743(2) 156 no

loop_
_geom_torsion_atom_site_label_1
_geom_torsion_atom_site_label_2
_geom_torsion_atom_site_label_3
_geom_torsion_atom_site_label_4
_geom_torsion
C11A N1 C2 N3 1.1(4)
N1 C2 N3 C4 2.2(4)
C2 N3 C4 O41 175.3(2)
C2 N3 C4 C4A -2.9(3)
N3 C4 C4A C11A 0.4(4)
O41 C4 C4A C11A -177.9(2)
N3 C4 C4A C5 175.8(2)
O41 C4 C4A C5 -2.5(3)
C11A C4A C5 C6 -0.5(4)
C4 C4A C5 C6 -175.2(2)
C4A C5 C6 C61 174.6(2)
C4A C5 C6 C6A -57.8(3)
C61 C6 C6A C7 17.1(3)
C5 C6 C6A C7 -107.7(3)
C61 C6 C6A C10A -161.7(2)
C5 C6 C6A C10A 73.5(3)
C10A C6A C7 C8 2.2(3)
C6 C6A C7 C8 -176.7(2)
C6A C7 C8 O81 -180.0(2)
C6A C7 C8 C9 1.4(4)
O81 C8 C9 C10 178.3(2)
C7 C8 C9 C10 -3.2(3)
C8 C9 C10 C10A 1.3(4)
C9 C10 C10A C6A 2.4(3)
C9 C10 C10A N11 -178.4(2)
C7 C6A C10A C10 -4.1(3)
C6 C6A C10A C10 174.8(2)
C7 C6A C10A N11 176.8(2)
C6 C6A C10A N11 -4.4(3)
C10 C10A N11 C11A 114.5(2)
C6A C10A N11 C11A -66.3(3)
C10 C10A N11 C111 -29.5(3)
C6A C10A N11 C111 149.7(2)
C2 N1 C11A C4A -4.0(3)
C2 N1 C11A N11 177.3(2)
C4 C4A C11A N1 3.2(3)
C5 C4A C11A N1 -171.6(2)
C4 C4A C11A N11 -178.2(2)
C5 C4A C11A N11 7.0(4)
C10A N11 C11A N1 -132.0(2)
C111 N11 C11A N1 11.8(3)
C10A N11 C11A C4A 49.3(3)
C111 N11 C11A C4A -166.9(2)
N3 C4 O41 C41 -8.4(3)
C4A C4 O41 C41 170.0(2)
C4 O41 C41 C42 -161.8(2)
O41 C41 C42 C43 173.6(2)
C41 C42 C43 C44 178.4(2)
